data_9002548
loop_
_publ_author_name
'Meyer, H. W.'
'Marion, S.'
'Sondergeld, P.'
'Carpenter, M. A.'
'Knight, K. S.'
'Redfern, S. A. T.'
'Dove, M. T.'

_publ_section_title
;
 Displacive components of the low-temperature phase transitions in lawsonite
 T = 225 K
;
_journal_name_full 'American Mineralogist'
_journal_page_first 566
_journal_page_last 577
_journal_volume 86
_journal_year 2001
_chemical_formula_sum 'Al1.94 Ca D4 Fe0.06 O10 Si2'
_chemical_name_mineral 'Lawsonite (deuterated)'
_space_group_IT_number 62
_symmetry_space_group_name_Hall '-P 2n 2a'
_symmetry_space_group_name_H-M 'P m c n'
_cell_angle_alpha 90
_cell_angle_beta 90
_cell_angle_gamma 90
_cell_formula_units_Z 4
_cell_length_a 5.85942
_cell_length_b 8.78269
_cell_length_c 13.1209
_cell_volume 675.221
_database_code_amcsd 0002637
_diffrn_ambient_temperature 225
_exptl_crystal_density_diffrn 3.148
_cod_original_formula_sum 'Ca (Al1.94 Fe.06) Si2 O10 D4'
_cod_database_code 9002548

loop_
_space_group_symop_operation_xyz
x,y,z
1/2-x,y,z
1/2+x,-y,-z
1/2+x,1/2+y,1/2-z
1/2-x,1/2-y,1/2+z
x,1/2-y,1/2+z
-x,1/2+y,1/2-z
-x,-y,-z

loop_
_atom_site_label
_atom_site_fract_x
_atom_site_fract_y
_atom_site_fract_z
_atom_site_occupancy
_atom_site_U_iso_or_equiv
_atom_site_type_symbol
_atom_site_attached_hydrogens
Ca -0.25000 0.08120 0.24920 1.00000 0.00830 Ca 0
Al 0.00000 0.00000 0.00000 0.97000 0.00260 Al 0
Fe 0.00000 0.00000 0.00000 0.03000 0.00260 Fe 0
Ala 0.00000 0.00000 0.50000 0.97000 0.00260 Al 0
Fea 0.00000 0.00000 0.50000 0.03000 0.00260 Fe 0
Si -0.25000 0.72980 0.13230 1.00000 0.00390 Si 0
Sia -0.25000 0.72910 0.36600 1.00000 0.00390 Si 0
O1 -0.25000 -0.20220 0.24920 1.00000 0.00610 O 0
O2 0.02240 0.12420 0.11950 1.00000 0.00490 O 0
O2a 0.02340 0.13040 0.38450 1.00000 0.00490 O 0
O3 -0.25000 -0.11380 0.06380 1.00000 0.00390 O 0
O3a -0.25000 -0.11290 0.43300 1.00000 0.00390 O 0
O4 -0.25000 0.39430 0.05150 1.00000 0.00490 O 0
O4a -0.25000 0.38350 0.45940 1.00000 0.00490 O 0
O5 -0.25000 0.35860 0.24880 1.00000 0.01830 O 0
Dw -0.25000 0.39120 0.17460 1.00000 0.03800 D 0
Dwa -0.25000 0.43370 0.29250 1.00000 0.06000 D 0
Dd -0.25000 0.27940 0.03500 1.00000 0.02600 D 0
Dda -0.25000 0.31320 0.40920 1.00000 0.04300 D 0

loop_
_cod_changelog_entry_id
_cod_changelog_entry_author
_cod_changelog_entry_date
_cod_changelog_entry_text
1
;cod-tools version 3.8.0
Id: cif_guess_AMCSD_atom_types 9581 2023-05-17 12:35:41Z saulius
;
2023-05-23T09:15:42+03:00
;Derived atom types and hydrogen counts
from atom names that follow the AMCSD naming convention
(Wat == water, O-H == hydroxyl).
;

loop_
_cod_related_entry_id
_cod_related_entry_database
_cod_related_entry_code
1 AMCSD 0002637
